data_7209026
loop_
_publ_author_name
'Argyle, Victoria J.'
'Woods, Laura M.'
'Roxburgh, Marina'
'Hanton, Lyall R.'

_publ_section_title
;
 Triflate anion and ligand influences in silver(i) coordination polymers
 of four isomeric dipyridyl ketone oximes
;
_journal_issue 1
_journal_name_full CrystEngComm
_journal_page_first 120
_journal_paper_doi 10.1039/c2ce26449h
_journal_volume 15
_journal_year 2013
_chemical_formula_sum 'C11 H9 N3 O'
_chemical_formula_weight 199.21
_chemical_name_systematic
;
?
;
_space_group_IT_number 61
_symmetry_cell_setting orthorhombic
_symmetry_space_group_name_Hall '-P 2ac 2ab'
_symmetry_space_group_name_H-M 'P b c a'
_atom_sites_solution_hydrogens geom
_atom_sites_solution_primary direct
_atom_sites_solution_secondary difmap
_audit_creation_method SHELXL-97
_cell_angle_alpha 90.000
_cell_angle_beta 90.000
_cell_angle_gamma 90.000
_cell_formula_units_Z 8
_cell_length_a 11.4954(17)
_cell_length_b 10.6744(17)
_cell_length_c 15.506(3)
_cell_measurement_reflns_used 3775
_cell_measurement_temperature 90(2)
_cell_measurement_theta_max 26.49
_cell_measurement_theta_min 2.63
_cell_volume 1902.7(6)
_computing_cell_refinement 'Bruker SMART'
_computing_data_collection 'Bruker SMART'
_computing_data_reduction 'Bruker SAINT'
_computing_molecular_graphics 'Bruker SHELXTL'
_computing_publication_material 'Bruker SHELXTL'
_computing_structure_refinement 'SHELXL-97 (Sheldrick, 1997)'
_computing_structure_solution 'SIR97 (Altomare et al., 1999)'
_diffrn_ambient_temperature 90(2)
_diffrn_measured_fraction_theta_full 0.967
_diffrn_measured_fraction_theta_max 0.967
_diffrn_measurement_device_type 'Bruker APEXII CCD area detector'
_diffrn_measurement_method 'phi and omega scans'
_diffrn_radiation_monochromator graphite
_diffrn_radiation_source 'fine-focus sealed tube'
_diffrn_radiation_type MoK\a
_diffrn_radiation_wavelength 0.71069
_diffrn_reflns_av_R_equivalents 0.0289
_diffrn_reflns_av_sigmaI/netI 0.0315
_diffrn_reflns_limit_h_max 9
_diffrn_reflns_limit_h_min -13
_diffrn_reflns_limit_k_max 12
_diffrn_reflns_limit_k_min -7
_diffrn_reflns_limit_l_max 13
_diffrn_reflns_limit_l_min -18
_diffrn_reflns_number 6102
_diffrn_reflns_theta_full 25.50
_diffrn_reflns_theta_max 25.50
_diffrn_reflns_theta_min 3.70
_diffrn_standards_number 0
_exptl_absorpt_coefficient_mu 0.094
_exptl_absorpt_correction_T_max 0.9963
_exptl_absorpt_correction_T_min 0.7143
_exptl_absorpt_correction_type multi-scan
_exptl_absorpt_process_details 'SADABS (Bruker, 2004)'
_exptl_crystal_colour colourless
_exptl_crystal_density_diffrn 1.391
_exptl_crystal_density_method 'not measured'
_exptl_crystal_description plate
_exptl_crystal_F_000 832
_exptl_crystal_size_max 0.56
_exptl_crystal_size_mid 0.20
_exptl_crystal_size_min 0.04
_refine_diff_density_max 0.207
_refine_diff_density_min -0.198
_refine_diff_density_rms 0.043
_refine_ls_extinction_method none
_refine_ls_goodness_of_fit_ref 1.037
_refine_ls_hydrogen_treatment mixed
_refine_ls_matrix_type full
_refine_ls_number_parameters 139
_refine_ls_number_reflns 1708
_refine_ls_number_restraints 0
_refine_ls_restrained_S_all 1.037
_refine_ls_R_factor_all 0.0495
_refine_ls_R_factor_gt 0.0377
_refine_ls_shift/su_max 0.000
_refine_ls_shift/su_mean 0.000
_refine_ls_structure_factor_coef Fsqd
_refine_ls_weighting_details 'calc w=1/[\s^2^(Fo^2^)+(0.0486P)^2^+0.6093P] where P=(Fo^2^+2Fc^2^)/3'
_refine_ls_weighting_scheme calc
_refine_ls_wR_factor_gt 0.0920
_refine_ls_wR_factor_ref 0.0987
_reflns_number_gt 1394
_reflns_number_total 1708
_reflns_threshold_expression >2sigma(I)
_cod_data_source_file c2ce26449h.txt
_cod_data_source_block va47_Ligand33
_cod_depositor_comments
;
The following automatic conversions were performed:

'_symmetry_cell_setting' value 'Orthorhombic' changed to
'orthorhombic' according to
/home/saulius/struct/CIF-dictionaries/cif_core.dic dictionary named
'cif_core.dic' version 2.4.2 from 2011-04-26.

Automatic conversion script
Id: cif_fix_values 1891 2012-01-12 08:04:46Z andrius 
;
_cod_original_cell_volume 1902.5(6)
_cod_original_sg_symbol_H-M Pbca
_cod_database_code 7209026

loop_
_symmetry_equiv_pos_as_xyz
'x, y, z'
'-x+1/2, -y, z+1/2'
'x+1/2, -y+1/2, -z'
'-x, y+1/2, -z+1/2'
'-x, -y, -z'
'x-1/2, y, -z-1/2'
'-x-1/2, y-1/2, z'
'x, -y-1/2, z-1/2'

loop_
_atom_site_label
_atom_site_type_symbol
_atom_site_fract_x
_atom_site_fract_y
_atom_site_fract_z
_atom_site_U_iso_or_equiv
_atom_site_adp_type
_atom_site_occupancy
_atom_site_symmetry_multiplicity
_atom_site_calc_flag
_atom_site_refinement_flags
C1 C 0.38434(13) -0.27000(15) 0.24604(10) 0.0213(4) Uani 1 1 d .
H1 H 0.3891 -0.3371 0.2079 0.026 Uiso 1 1 calc R
C2 C 0.48681(13) -0.21705(14) 0.27486(10) 0.0199(4) Uani 1 1 d .
H2 H 0.5582 -0.2475 0.2561 0.024 Uiso 1 1 calc R
C3 C 0.48141(13) -0.11828(15) 0.33194(9) 0.0191(4) Uani 1 1 d .
H3 H 0.5492 -0.0820 0.3530 0.023 Uiso 1 1 calc R
C4 C 0.37252(12) -0.07330(14) 0.35774(9) 0.0164(4) Uani 1 1 d .
C5 C 0.27468(13) -0.13369(15) 0.32452(10) 0.0190(4) Uani 1 1 d .
H5 H 0.2020 -0.1047 0.3416 0.023 Uiso 1 1 calc R
C6 C 0.35876(12) 0.03249(14) 0.41822(9) 0.0165(3) Uani 1 1 d .
C7 C 0.26391(12) 0.02719(13) 0.48364(9) 0.0156(3) Uani 1 1 d .
C8 C 0.26423(13) -0.06533(14) 0.54600(10) 0.0191(4) Uani 1 1 d .
H8 H 0.3226 -0.1256 0.5465 0.023 Uiso 1 1 calc R
C9 C 0.17755(14) -0.06774(15) 0.60747(10) 0.0215(4) Uani 1 1 d .
H9 H 0.1769 -0.1289 0.6502 0.026 Uiso 1 1 calc R
C10 C 0.09178(14) 0.02264(15) 0.60417(10) 0.0211(4) Uani 1 1 d .
H10 H 0.0332 0.0207 0.6455 0.025 Uiso 1 1 calc R
C11 C 0.17409(13) 0.11419(14) 0.48564(10) 0.0195(4) Uani 1 1 d .
H11 H 0.1731 0.1768 0.4439 0.023 Uiso 1 1 calc R
N1 N 0.27825(11) -0.23032(13) 0.26978(8) 0.0221(3) Uani 1 1 d .
N2 N 0.08894(11) 0.11275(12) 0.54444(8) 0.0210(3) Uani 1 1 d .
N3 N 0.43415(11) 0.12190(12) 0.41204(8) 0.0198(3) Uani 1 1 d .
O1 O 0.41458(10) 0.21456(11) 0.47336(7) 0.0242(3) Uani 1 1 d .
H1A H 0.4761(17) 0.2745(19) 0.4624(11) 0.036 Uiso 1 1 d .

loop_
_atom_site_aniso_label
_atom_site_aniso_U_11
_atom_site_aniso_U_22
_atom_site_aniso_U_33
_atom_site_aniso_U_23
_atom_site_aniso_U_13
_atom_site_aniso_U_12
C1 0.0238(9) 0.0206(9) 0.0194(8) -0.0022(7) 0.0023(6) 0.0020(6)
C2 0.0171(9) 0.0226(9) 0.0202(8) 0.0034(7) 0.0027(6) 0.0057(6)
C3 0.0141(8) 0.0230(9) 0.0201(8) 0.0061(7) -0.0009(6) -0.0023(6)
C4 0.0172(8) 0.0167(8) 0.0154(8) 0.0051(7) 0.0004(6) -0.0012(6)
C5 0.0144(8) 0.0233(9) 0.0194(8) -0.0002(7) 0.0024(6) 0.0009(6)
C6 0.0147(8) 0.0164(8) 0.0185(8) 0.0031(6) -0.0027(6) -0.0006(6)
C7 0.0157(8) 0.0123(7) 0.0189(8) -0.0024(6) -0.0036(6) -0.0028(6)
C8 0.0189(9) 0.0158(8) 0.0226(8) -0.0012(7) -0.0012(6) 0.0018(6)
C9 0.0241(9) 0.0196(9) 0.0208(8) 0.0026(7) 0.0009(7) -0.0014(7)
C10 0.0195(9) 0.0235(9) 0.0204(8) -0.0048(7) 0.0036(6) -0.0021(7)
C11 0.0208(9) 0.0160(8) 0.0217(8) 0.0001(7) -0.0027(7) -0.0004(6)
N1 0.0194(8) 0.0249(8) 0.0220(7) -0.0036(6) 0.0016(5) -0.0005(5)
N2 0.0202(7) 0.0181(7) 0.0246(7) -0.0028(6) -0.0003(6) 0.0027(5)
N3 0.0214(8) 0.0177(7) 0.0205(7) -0.0018(6) -0.0019(6) 0.0010(5)
O1 0.0241(7) 0.0197(6) 0.0287(6) -0.0049(5) 0.0030(5) -0.0051(5)

loop_
_atom_type_symbol
_atom_type_description
_atom_type_scat_dispersion_real
_atom_type_scat_dispersion_imag
_atom_type_scat_source
C C 0.0033 0.0016 'International Tables Vol C Tables 4.2.6.8 and 6.1.1.4'
H H 0.0000 0.0000 'International Tables Vol C Tables 4.2.6.8 and 6.1.1.4'
N N 0.0061 0.0033 'International Tables Vol C Tables 4.2.6.8 and 6.1.1.4'
O O 0.0106 0.0060 'International Tables Vol C Tables 4.2.6.8 and 6.1.1.4'

loop_
_geom_angle_atom_site_label_1
_geom_angle_atom_site_label_2
_geom_angle_atom_site_label_3
_geom_angle
N1 C1 C2 123.85(15)
C3 C2 C1 118.86(14)
C2 C3 C4 119.11(14)
C5 C4 C3 117.20(14)
C5 C4 C6 120.11(13)
C3 C4 C6 122.68(13)
N1 C5 C4 124.50(14)
N3 C6 C4 116.48(13)
N3 C6 C7 124.68(14)
C4 C6 C7 118.79(12)
C8 C7 C11 117.64(14)
C8 C7 C6 120.09(13)
C11 C7 C6 122.26(13)
C9 C8 C7 119.67(14)
C8 C9 C10 118.51(15)
N2 C10 C9 123.12(14)
N2 C11 C7 123.47(14)
C5 N1 C1 116.46(13)
C10 N2 C11 117.58(13)
C6 N3 O1 111.47(12)

loop_
_geom_bond_atom_site_label_1
_geom_bond_atom_site_label_2
_geom_bond_distance
C1 N1 1.342(2)
C1 C2 1.381(2)
C2 C3 1.378(2)
C3 C4 1.399(2)
C4 C5 1.395(2)
C4 C6 1.476(2)
C5 N1 1.336(2)
C6 N3 1.293(2)
C6 C7 1.490(2)
C7 C8 1.382(2)
C7 C11 1.389(2)
C8 C9 1.379(2)
C9 C10 1.380(2)
C10 N2 1.336(2)
C11 N2 1.338(2)
N3 O1 1.3903(17)
